data_4076147
loop_
_publ_author_name
'Venkatasubbaiah, Krishnan'
'Bats, Jan W.'
'Rheingold, Arnold L.'
'J\"akle, Frieder'

_publ_section_title
;
 Rational Synthesis and Complexation Behavior of the Bidentate Lewis Acid
 1,2-Bis(chloromercury)ferrocene
;
_journal_issue 24
_journal_name_full Organometallics
_journal_page_first 6043
_journal_paper_doi 10.1021/om0506567
_journal_volume 24
_journal_year 2005
_chemical_formula_sum 'C45 H37 Cl8 Fe2 Hg4 P'
_chemical_formula_weight 1806.38
_chemical_name_systematic
; 

 ? 

;
_space_group_IT_number 14
_symmetry_cell_setting monoclinic
_symmetry_space_group_name_Hall '-P 2ybc'
_symmetry_space_group_name_H-M 'P 1 21/c 1'
_atom_sites_solution_hydrogens geom
_atom_sites_solution_primary direct
_atom_sites_solution_secondary difmap
_audit_creation_method SHELXL-97
_cell_angle_alpha 90.00
_cell_angle_beta 90.195(2)
_cell_angle_gamma 90.00
_cell_formula_units_Z 4
_cell_length_a 10.1136(13)
_cell_length_b 22.411(3)
_cell_length_c 21.073(3)
_cell_measurement_temperature 100(2)
_cell_volume 4776.3(11)
_computing_data_collection SMART
_computing_data_reduction SAINT
_computing_structure_refinement 'SHELXL-97 (Sheldrick, 1997)'
_computing_structure_solution 'SHELXS-97 (Sheldrick, 1990)'
_diffrn_ambient_temperature 100(2)
_diffrn_measured_fraction_theta_full 0.644
_diffrn_measured_fraction_theta_max 0.644
_diffrn_radiation_monochromator graphite
_diffrn_radiation_source 'fine-focus sealed tube'
_diffrn_radiation_type MoK\a
_diffrn_radiation_wavelength 0.71073
_diffrn_reflns_av_R_equivalents 0.0449
_diffrn_reflns_av_sigmaI/netI 0.0706
_diffrn_reflns_limit_h_max 12
_diffrn_reflns_limit_h_min -12
_diffrn_reflns_limit_k_max 27
_diffrn_reflns_limit_k_min -27
_diffrn_reflns_limit_l_max 25
_diffrn_reflns_limit_l_min -25
_diffrn_reflns_number 20774
_diffrn_reflns_theta_full 26.00
_diffrn_reflns_theta_max 26.00
_diffrn_reflns_theta_min 1.82
_exptl_absorpt_coefficient_mu 13.915
_exptl_absorpt_correction_T_max 0.1673
_exptl_absorpt_correction_T_min 0.0718
_exptl_absorpt_correction_type SADABS
_exptl_crystal_colour brown
_exptl_crystal_density_diffrn 2.512
_exptl_crystal_density_method 'not measured'
_exptl_crystal_description flake
_exptl_crystal_F_000 3320
_exptl_crystal_size_max 0.40
_exptl_crystal_size_mid 0.30
_exptl_crystal_size_min 0.20
_refine_diff_density_max 5.666
_refine_diff_density_min -1.099
_refine_diff_density_rms 0.216
_refine_ls_extinction_method none
_refine_ls_goodness_of_fit_ref 1.055
_refine_ls_hydrogen_treatment mixed
_refine_ls_matrix_type full
_refine_ls_number_parameters 541
_refine_ls_number_reflns 6045
_refine_ls_number_restraints 0
_refine_ls_restrained_S_all 1.055
_refine_ls_R_factor_all 0.0607
_refine_ls_R_factor_gt 0.0444
_refine_ls_shift/su_max 0.002
_refine_ls_shift/su_mean 0.000
_refine_ls_structure_factor_coef Fsqd
_refine_ls_weighting_details 'calc w=1/[\s^2^(Fo^2^)+(0.0500P)^2^+0.0000P] where P=(Fo^2^+2Fc^2^)/3'
_refine_ls_weighting_scheme calc
_refine_ls_wR_factor_gt 0.1029
_refine_ls_wR_factor_ref 0.1065
_reflns_number_gt 4719
_reflns_number_total 6045
_reflns_threshold_expression >2sigma(I)
_cod_data_source_file om0506567si20050729_044049.cif
_cod_data_source_block fjak16
_cod_original_cell_volume 4776.4(11)
_cod_original_sg_symbol_H-M P2(1)/c
_cod_database_code 4076147

loop_
_symmetry_equiv_pos_as_xyz
'x, y, z'
'-x, y+1/2, -z+1/2'
'-x, -y, -z'
'x, -y-1/2, z-1/2'

loop_
_atom_site_label
_atom_site_type_symbol
_atom_site_fract_x
_atom_site_fract_y
_atom_site_fract_z
_atom_site_U_iso_or_equiv
_atom_site_adp_type
_atom_site_occupancy
_atom_site_symmetry_multiplicity
_atom_site_calc_flag
_atom_site_refinement_flags
P1 P 0.7504(3) 1.00989(13) 0.40387(13) 0.0119(6) Uani 1 1 d .
Hg1 Hg 0.20551(5) 0.71256(2) 0.79231(2) 0.02023(13) Uani 1 1 d .
Hg2 Hg 0.47509(5) 0.72767(2) 0.66665(2) 0.02003(13) Uani 1 1 d .
Hg3 Hg 0.50215(5) 0.85283(2) 0.78560(2) 0.01834(13) Uani 1 1 d .
Hg4 Hg 0.79913(5) 0.74953(2) 0.82073(2) 0.01954(13) Uani 1 1 d .
Fe1 Fe 0.14290(17) 0.66932(8) 0.63081(8) 0.0155(4) Uani 1 1 d .
Fe2 Fe 0.67106(18) 0.85954(8) 0.93293(8) 0.0165(4) Uani 1 1 d .
Cl1 Cl 0.1547(3) 0.77189(17) 0.87847(16) 0.0318(8) Uani 1 1 d .
Cl2 Cl 0.6424(3) 0.79927(14) 0.65611(15) 0.0245(7) Uani 1 1 d .
Cl3 Cl 0.3047(3) 0.83988(15) 0.72728(15) 0.0252(7) Uani 1 1 d .
Cl4 Cl 0.8693(3) 0.65724(14) 0.78380(16) 0.0276(7) Uani 1 1 d .
Cl5 Cl 0.5137(3) 0.72357(12) 0.80709(13) 0.0186(6) Uani 1 1 d .
Cl6 Cl -0.3558(4) 0.4713(2) 0.6321(2) 0.0541(11) Uani 1 1 d .
Cl7 Cl -0.1041(4) 0.52744(16) 0.6151(2) 0.0428(10) Uani 1 1 d .
Cl8 Cl -0.1833(4) 0.43281(19) 0.53077(19) 0.0441(10) Uani 1 1 d .
C1 C 0.1168(14) 0.7541(6) 0.5977(7) 0.027(3) Uani 1 1 d .
H1A H 0.1817 0.7876 0.6017 0.033 Uiso 1 1 calc R
C2 C 0.1098(14) 0.7143(6) 0.5482(6) 0.029(3) Uani 1 1 d .
H2A H 0.1674 0.7138 0.5098 0.035 Uiso 1 1 calc R
C3 C 0.0041(14) 0.6727(6) 0.5624(6) 0.027(3) Uani 1 1 d .
H3A H -0.0238 0.6385 0.5349 0.032 Uiso 1 1 calc R
C4 C -0.0532(12) 0.6885(6) 0.6189(7) 0.026(3) Uani 1 1 d .
H4A H -0.1288 0.6679 0.6400 0.031 Uiso 1 1 calc R
C5 C 0.0138(12) 0.7405(6) 0.6416(5) 0.018(3) Uani 1 1 d .
H5A H -0.0051 0.7622 0.6821 0.022 Uiso 1 1 calc R
C6 C 0.1543(13) 0.6062(5) 0.6996(6) 0.020(3) Uani 1 1 d .
H6A H 0.0788 0.5902 0.7249 0.024 Uiso 1 1 calc R
C7 C 0.2020(12) 0.5829(5) 0.6415(5) 0.016(3) Uani 1 1 d .
H7A H 0.1655 0.5476 0.6183 0.019 Uiso 1 1 calc R
C8 C 0.3093(12) 0.6184(5) 0.6222(6) 0.020(3) Uani 1 1 d .
H8A H 0.3622 0.6128 0.5827 0.024 Uiso 1 1 calc R
C9 C 0.3294(12) 0.6639(6) 0.6689(6) 0.020(3) Uani 1 1 d .
C10 C 0.2353(12) 0.6559(5) 0.7160(6) 0.016(3) Uani 1 1 d .
C11 C 0.5250(13) 0.8829(7) 0.9924(7) 0.032(3) Uani 1 1 d .
H11A H 0.4799 0.9226 0.9934 0.038 Uiso 1 1 calc R
C12 C 0.6400(13) 0.8669(6) 1.0284(6) 0.025(3) Uani 1 1 d .
H12A H 0.6896 0.8931 1.0587 0.030 Uiso 1 1 calc R
C13 C 0.6685(13) 0.8065(6) 1.0135(6) 0.024(3) Uani 1 1 d .
H13A H 0.7447 0.7829 1.0304 0.029 Uiso 1 1 calc R
C14 C 0.5751(13) 0.7864(6) 0.9688(6) 0.027(3) Uani 1 1 d .
H14A H 0.5710 0.7458 0.9492 0.032 Uiso 1 1 calc R
C15 C 0.4858(12) 0.8349(6) 0.9571(6) 0.023(3) Uani 1 1 d .
H15A H 0.4078 0.8338 0.9279 0.028 Uiso 1 1 calc R
C16 C 0.8598(14) 0.8630(5) 0.8960(6) 0.022(3) Uani 1 1 d .
H16A H 0.9412 0.8454 0.9154 0.027 Uiso 1 1 calc R
C17 C 0.8098(12) 0.9232(5) 0.9059(6) 0.020(3) Uani 1 1 d .
H17A H 0.8499 0.9549 0.9333 0.024 Uiso 1 1 calc R
C18 C 0.6933(13) 0.9273(6) 0.8708(6) 0.024(3) Uani 1 1 d .
H18A H 0.6356 0.9635 0.8698 0.029 Uiso 1 1 calc R
C19 C 0.6668(12) 0.8756(6) 0.8374(6) 0.021(3) Uani 1 1 d .
C20 C 0.7741(11) 0.8346(5) 0.8540(6) 0.018(3) Uani 1 1 d .
C21 C 0.8032(11) 0.9394(5) 0.4360(5) 0.012(2) Uani 1 1 d .
C22 C 0.9312(13) 0.9199(5) 0.4294(6) 0.020(3) Uani 1 1 d .
H22A H 0.9935 0.9448 0.4085 0.024 Uiso 1 1 calc R
C23 C 0.9713(14) 0.8654(6) 0.4522(6) 0.028(3) Uani 1 1 d .
H23A H 1.0582 0.8508 0.4451 0.034 Uiso 1 1 calc R
C24 C 0.8764(13) 0.8316(6) 0.4872(6) 0.025(3) Uani 1 1 d .
H24A H 0.9025 0.7952 0.5068 0.030 Uiso 1 1 calc R
C25 C 0.7504(14) 0.8505(6) 0.4929(6) 0.025(3) Uani 1 1 d .
H25A H 0.6876 0.8259 0.5138 0.030 Uiso 1 1 calc R
C26 C 0.7120(13) 0.9042(5) 0.4691(6) 0.022(3) Uani 1 1 d .
H26A H 0.6240 0.9179 0.4749 0.026 Uiso 1 1 calc R
C31 C 0.7116(11) 1.0632(5) 0.4652(5) 0.010(2) Uani 1 1 d .
C32 C 0.7090(12) 1.0457(6) 0.5293(5) 0.019(3) Uani 1 1 d .
H32A H 0.7322 1.0061 0.5410 0.023 Uiso 1 1 calc R
C33 C 0.6727(12) 1.0863(6) 0.5751(6) 0.023(3) Uani 1 1 d .
H33A H 0.6697 1.0746 0.6184 0.027 Uiso 1 1 calc R
C34 C 0.6408(12) 1.1437(6) 0.5583(7) 0.028(3) Uani 1 1 d .
H34A H 0.6181 1.1721 0.5899 0.033 Uiso 1 1 calc R
C35 C 0.6421(12) 1.1603(5) 0.4934(6) 0.018(3) Uani 1 1 d .
H35A H 0.6177 1.1996 0.4812 0.022 Uiso 1 1 calc R
C36 C 0.6782(12) 1.1199(6) 0.4489(6) 0.021(3) Uani 1 1 d .
H36A H 0.6803 1.1314 0.4055 0.025 Uiso 1 1 calc R
C41 C 0.8793(12) 1.0413(5) 0.3566(5) 0.016(2) Uani 1 1 d .
C42 C 0.9010(12) 1.0239(6) 0.2947(6) 0.024(3) Uani 1 1 d .
H42A H 0.8470 0.9938 0.2762 0.029 Uiso 1 1 calc R
C43 C 0.9988(12) 1.0494(6) 0.2600(6) 0.023(3) Uani 1 1 d .
H43A H 1.0114 1.0368 0.2173 0.028 Uiso 1 1 calc R
C44 C 1.0811(14) 1.0933(6) 0.2849(7) 0.028(3) Uani 1 1 d .
H44A H 1.1477 1.1117 0.2600 0.034 Uiso 1 1 calc R
C45 C 1.0618(13) 1.1089(6) 0.3474(6) 0.023(3) Uani 1 1 d .
H45A H 1.1193 1.1373 0.3662 0.027 Uiso 1 1 calc R
C46 C 0.9624(12) 1.0847(5) 0.3834(6) 0.019(3) Uani 1 1 d .
H46A H 0.9500 1.0972 0.4260 0.022 Uiso 1 1 calc R
C51 C 0.6060(11) 0.9974(5) 0.3553(5) 0.016(3) Uani 1 1 d .
C52 C 0.5051(12) 1.0383(5) 0.3516(6) 0.020(3) Uani 1 1 d .
H52A H 0.5041 1.0721 0.3788 0.024 Uiso 1 1 calc R
C53 C 0.4028(14) 1.0296(6) 0.3067(7) 0.030(3) Uani 1 1 d .
H53A H 0.3348 1.0586 0.3023 0.036 Uiso 1 1 calc R
C54 C 0.4015(14) 0.9790(7) 0.2691(6) 0.036(4) Uani 1 1 d .
H54A H 0.3315 0.9725 0.2398 0.043 Uiso 1 1 calc R
C55 C 0.5027(14) 0.9377(6) 0.2746(6) 0.026(3) Uani 1 1 d .
H55A H 0.5024 0.9036 0.2478 0.031 Uiso 1 1 calc R
C56 C 0.6026(13) 0.9447(6) 0.3173(6) 0.022(3) Uani 1 1 d .
H56A H 0.6690 0.9150 0.3218 0.027 Uiso 1 1 calc R
C61 C -0.1929(16) 0.4598(7) 0.6100(7) 0.035(4) Uani 1 1 d .
H61A H -0.1518 0.4299 0.6392 0.042 Uiso 1 1 calc R

loop_
_atom_site_aniso_label
_atom_site_aniso_U_11
_atom_site_aniso_U_22
_atom_site_aniso_U_33
_atom_site_aniso_U_23
_atom_site_aniso_U_13
_atom_site_aniso_U_12
P1 0.0107(14) 0.0134(15) 0.0116(14) -0.0001(11) 0.0028(11) -0.0010(11)
Hg1 0.0191(2) 0.0278(3) 0.0138(2) -0.00053(19) 0.00115(18) 0.0019(2)
Hg2 0.0168(2) 0.0247(3) 0.0186(3) -0.00099(19) 0.00413(19) -0.00562(19)
Hg3 0.0203(3) 0.0199(3) 0.0148(2) 0.00207(18) 0.00110(19) 0.00023(19)
Hg4 0.0194(2) 0.0203(3) 0.0190(2) -0.00009(19) 0.00660(19) 0.00061(19)
Fe1 0.0143(8) 0.0178(9) 0.0145(8) 0.0044(7) -0.0003(7) -0.0004(7)
Fe2 0.0178(9) 0.0168(9) 0.0148(8) 0.0025(7) 0.0024(7) -0.0006(7)
Cl1 0.0245(17) 0.048(2) 0.0224(17) -0.0109(15) 0.0036(14) 0.0072(15)
Cl2 0.0245(16) 0.0262(17) 0.0226(16) -0.0042(13) 0.0091(13) -0.0129(13)
Cl3 0.0199(15) 0.0324(18) 0.0233(16) 0.0077(13) -0.0034(13) 0.0033(14)
Cl4 0.0301(18) 0.0208(16) 0.0321(18) -0.0018(13) 0.0130(14) 0.0028(14)
Cl5 0.0232(16) 0.0184(15) 0.0142(14) 0.0012(11) 0.0002(12) -0.0044(12)
Cl6 0.043(2) 0.063(3) 0.057(3) -0.004(2) 0.020(2) -0.018(2)
Cl7 0.032(2) 0.0279(19) 0.068(3) 0.0053(19) -0.0104(19) -0.0082(16)
Cl8 0.042(2) 0.052(2) 0.039(2) -0.0034(18) 0.0000(18) 0.002(2)
C1 0.036(8) 0.017(7) 0.029(7) 0.011(6) -0.007(6) -0.016(6)
C2 0.024(7) 0.048(9) 0.016(7) 0.002(6) -0.005(6) 0.013(7)
C3 0.036(8) 0.021(7) 0.022(7) -0.001(6) -0.005(6) 0.006(6)
C4 0.011(6) 0.029(7) 0.038(8) 0.023(6) 0.000(6) 0.003(5)
C5 0.026(7) 0.024(7) 0.005(6) 0.006(5) -0.003(5) 0.003(6)
C6 0.021(6) 0.017(6) 0.021(6) 0.009(5) 0.004(5) 0.007(5)
C7 0.019(6) 0.013(6) 0.015(6) 0.002(5) -0.009(5) 0.013(5)
C8 0.021(6) 0.022(7) 0.018(6) -0.006(5) 0.006(5) 0.001(5)
C9 0.011(6) 0.028(7) 0.022(7) -0.002(5) -0.007(5) 0.007(5)
C10 0.014(6) 0.018(6) 0.018(6) 0.007(5) -0.003(5) 0.003(5)
C11 0.018(7) 0.049(9) 0.030(8) 0.020(7) 0.010(6) 0.004(7)
C12 0.025(7) 0.031(8) 0.019(7) 0.003(5) 0.000(6) 0.005(6)
C13 0.018(7) 0.021(7) 0.033(7) 0.006(6) 0.007(6) -0.009(5)
C14 0.028(7) 0.043(9) 0.010(6) 0.006(5) 0.001(5) -0.018(7)
C15 0.017(6) 0.036(8) 0.016(6) 0.005(5) 0.001(5) -0.005(6)
C16 0.027(7) 0.020(7) 0.020(6) -0.002(5) 0.008(5) -0.012(6)
C17 0.019(6) 0.017(6) 0.024(7) 0.014(5) 0.000(5) -0.003(5)
C18 0.021(7) 0.026(7) 0.025(7) 0.003(6) 0.001(6) -0.006(6)
C19 0.015(6) 0.033(7) 0.016(6) 0.011(6) 0.005(5) 0.002(6)
C20 0.011(6) 0.016(6) 0.026(7) 0.007(5) 0.006(5) -0.002(5)
C21 0.019(6) 0.010(6) 0.008(5) 0.003(4) -0.002(5) -0.004(5)
C22 0.024(7) 0.016(6) 0.019(6) -0.003(5) 0.002(5) -0.008(5)
C23 0.028(7) 0.029(8) 0.028(7) 0.003(6) -0.003(6) 0.001(6)
C24 0.031(8) 0.023(7) 0.022(7) 0.021(6) -0.012(6) -0.008(6)
C25 0.037(8) 0.023(7) 0.015(6) 0.009(5) -0.003(6) -0.013(6)
C26 0.017(6) 0.019(7) 0.029(7) 0.000(5) 0.001(5) -0.003(5)
C31 0.008(5) 0.007(5) 0.015(6) -0.001(4) 0.001(4) -0.005(4)
C32 0.017(6) 0.028(7) 0.012(6) 0.001(5) 0.001(5) -0.007(5)
C33 0.019(7) 0.031(8) 0.017(6) -0.002(5) 0.002(5) -0.006(6)
C34 0.007(6) 0.033(8) 0.043(8) -0.021(7) -0.001(6) 0.000(5)
C35 0.017(6) 0.006(6) 0.032(7) 0.003(5) 0.004(5) 0.000(5)
C36 0.015(6) 0.034(8) 0.014(6) 0.001(5) 0.007(5) -0.010(5)
C41 0.023(6) 0.012(6) 0.012(6) 0.002(5) 0.005(5) 0.003(5)
C42 0.010(6) 0.042(8) 0.021(7) -0.005(6) 0.002(5) 0.009(6)
C43 0.021(7) 0.034(8) 0.014(6) 0.003(5) 0.006(5) 0.004(6)
C44 0.024(7) 0.024(7) 0.038(8) 0.009(6) 0.017(6) 0.011(6)
C45 0.023(7) 0.021(7) 0.024(7) 0.001(5) 0.002(5) 0.000(6)
C46 0.026(7) 0.013(6) 0.017(6) -0.002(5) 0.010(5) 0.000(5)
C51 0.012(6) 0.019(6) 0.018(6) -0.002(5) -0.003(5) -0.004(5)
C52 0.015(6) 0.019(6) 0.027(7) -0.002(5) -0.005(5) -0.001(5)
C53 0.031(8) 0.022(7) 0.037(8) 0.016(6) -0.005(6) 0.001(6)
C54 0.030(8) 0.053(10) 0.025(7) 0.020(7) -0.016(6) -0.024(8)
C55 0.034(8) 0.026(7) 0.017(6) -0.010(5) 0.006(6) -0.017(6)
C56 0.019(7) 0.022(7) 0.025(7) -0.006(5) -0.002(5) 0.003(5)
C61 0.042(9) 0.037(9) 0.027(7) 0.004(6) -0.007(7) -0.002(7)

loop_
_atom_type_symbol
_atom_type_description
_atom_type_scat_dispersion_real
_atom_type_scat_dispersion_imag
_atom_type_scat_source
C C 0.0033 0.0016 'International Tables Vol C Tables 4.2.6.8 and 6.1.1.4'
H H 0.0000 0.0000 'International Tables Vol C Tables 4.2.6.8 and 6.1.1.4'
P P 0.1023 0.0942 'International Tables Vol C Tables 4.2.6.8 and 6.1.1.4'
Cl Cl 0.1484 0.1585 'International Tables Vol C Tables 4.2.6.8 and 6.1.1.4'
Fe Fe 0.3463 0.8444 'International Tables Vol C Tables 4.2.6.8 and 6.1.1.4'
Hg Hg -2.3894 9.2266 'International Tables Vol C Tables 4.2.6.8 and 6.1.1.4'

loop_
_geom_angle_atom_site_label_1
_geom_angle_atom_site_label_2
_geom_angle_atom_site_label_3
_geom_angle
C41 P1 C21 109.9(5)
C41 P1 C51 109.6(5)
C21 P1 C51 108.4(5)
C41 P1 C31 107.4(5)
C21 P1 C31 112.1(5)
C51 P1 C31 109.4(5)
C10 Hg1 Cl1 175.1(4)
C9 Hg2 Cl2 175.8(4)
C9 Hg2 Cl5 92.7(3)
Cl2 Hg2 Cl5 91.31(10)
C19 Hg3 Cl3 172.5(4)
C19 Hg3 Cl5 97.6(4)
Cl3 Hg3 Cl5 89.56(10)
C20 Hg4 Cl4 169.3(3)
C20 Hg4 Cl5 95.4(3)
Cl4 Hg4 Cl5 95.25(10)
C3 Fe1 C6 125.2(5)
C3 Fe1 C2 41.9(5)
C6 Fe1 C2 164.6(6)
C3 Fe1 C7 108.6(5)
C6 Fe1 C7 40.8(5)
C2 Fe1 C7 127.7(5)
C3 Fe1 C1 68.3(5)
C6 Fe1 C1 154.2(6)
C2 Fe1 C1 39.4(6)
C7 Fe1 C1 163.7(6)
C3 Fe1 C8 122.1(5)
C6 Fe1 C8 68.2(5)
C2 Fe1 C8 109.5(5)
C7 Fe1 C8 40.3(5)
C1 Fe1 C8 126.6(6)
C3 Fe1 C4 39.6(6)
C6 Fe1 C4 106.7(5)
C2 Fe1 C4 68.6(5)
C7 Fe1 C4 119.8(5)
C1 Fe1 C4 68.7(5)
C8 Fe1 C4 155.0(5)
C3 Fe1 C10 162.2(5)
C6 Fe1 C10 41.0(5)
C2 Fe1 C10 153.7(5)
C7 Fe1 C10 68.3(4)
C1 Fe1 C10 119.7(5)
C8 Fe1 C10 67.7(5)
C4 Fe1 C10 125.4(5)
C3 Fe1 C9 157.2(6)
C6 Fe1 C9 68.2(5)
C2 Fe1 C9 120.8(6)
C7 Fe1 C9 68.4(5)
C1 Fe1 C9 107.8(5)
C8 Fe1 C9 41.0(5)
C4 Fe1 C9 162.0(6)
C10 Fe1 C9 39.7(5)
C3 Fe1 C5 67.1(5)
C6 Fe1 C5 119.5(5)
C2 Fe1 C5 67.2(5)
C7 Fe1 C5 154.5(5)
C1 Fe1 C5 40.6(5)
C8 Fe1 C5 163.5(5)
C4 Fe1 C5 40.6(5)
C10 Fe1 C5 107.6(5)
C9 Fe1 C5 125.5(5)
C11 Fe2 C18 107.0(6)
C11 Fe2 C15 39.6(6)
C18 Fe2 C15 118.4(5)
C11 Fe2 C12 41.3(5)
C18 Fe2 C12 126.5(5)
C15 Fe2 C12 68.1(5)
C11 Fe2 C20 163.1(5)
C18 Fe2 C20 67.6(5)
C15 Fe2 C20 127.3(5)
C12 Fe2 C20 154.7(5)
C11 Fe2 C19 123.7(5)
C18 Fe2 C19 39.7(5)
C15 Fe2 C19 106.3(5)
C12 Fe2 C19 162.1(5)
C20 Fe2 C19 42.0(5)
C11 Fe2 C14 68.2(6)
C18 Fe2 C14 153.4(5)
C15 Fe2 C14 41.2(5)
C12 Fe2 C14 68.1(5)
C20 Fe2 C14 108.9(5)
C19 Fe2 C14 119.7(5)
C11 Fe2 C16 155.2(6)
C18 Fe2 C16 67.8(5)
C15 Fe2 C16 164.7(5)
C12 Fe2 C16 120.9(5)
C20 Fe2 C16 39.6(5)
C19 Fe2 C16 68.8(5)
C14 Fe2 C16 127.4(6)
C11 Fe2 C13 68.1(5)
C18 Fe2 C13 164.7(5)
C15 Fe2 C13 67.8(5)
C12 Fe2 C13 40.3(5)
C20 Fe2 C13 121.2(5)
C19 Fe2 C13 155.1(5)
C14 Fe2 C13 39.9(5)
C16 Fe2 C13 110.2(5)
C11 Fe2 C17 119.3(6)
C18 Fe2 C17 39.7(5)
C15 Fe2 C17 152.0(5)
C12 Fe2 C17 108.6(5)
C20 Fe2 C17 67.6(5)
C19 Fe2 C17 67.8(5)
C14 Fe2 C17 165.7(5)
C16 Fe2 C17 41.1(5)
C13 Fe2 C17 128.8(5)
Hg3 Cl5 Hg4 81.91(7)
Hg3 Cl5 Hg2 79.14(7)
Hg4 Cl5 Hg2 102.40(9)
C2 C1 C5 108.5(12)
C2 C1 Fe1 70.1(8)
C5 C1 Fe1 70.9(7)
C1 C2 C3 107.3(12)
C1 C2 Fe1 70.5(8)
C3 C2 Fe1 68.0(7)
C4 C3 C2 109.0(12)
C4 C3 Fe1 71.5(7)
C2 C3 Fe1 70.0(7)
C3 C4 C5 107.4(12)
C3 C4 Fe1 68.9(8)
C5 C4 Fe1 70.9(7)
C4 C5 C1 107.7(11)
C4 C5 Fe1 68.6(7)
C1 C5 Fe1 68.5(7)
C7 C6 C10 107.5(12)
C7 C6 Fe1 70.1(7)
C10 C6 Fe1 70.1(7)
C8 C7 C6 107.8(11)
C8 C7 Fe1 69.9(7)
C6 C7 Fe1 69.2(6)
C7 C8 C9 108.2(11)
C7 C8 Fe1 69.7(7)
C9 C8 Fe1 69.8(7)
C10 C9 C8 107.6(11)
C10 C9 Fe1 69.9(7)
C8 C9 Fe1 69.2(7)
C10 C9 Hg2 126.9(9)
C8 C9 Hg2 125.5(9)
Fe1 C9 Hg2 127.5(6)
C9 C10 C6 108.8(11)
C9 C10 Fe1 70.5(6)
C6 C10 Fe1 68.9(7)
C9 C10 Hg1 125.3(9)
C6 C10 Hg1 125.6(9)
Fe1 C10 Hg1 121.6(6)
C15 C11 C12 109.0(13)
C15 C11 Fe2 70.6(8)
C12 C11 Fe2 70.6(8)
C13 C12 C11 106.6(13)
C13 C12 Fe2 70.9(8)
C11 C12 Fe2 68.1(8)
C14 C13 C12 108.5(12)
C14 C13 Fe2 69.2(8)
C12 C13 Fe2 68.7(7)
C13 C14 C15 107.0(12)
C13 C14 Fe2 70.9(7)
C15 C14 Fe2 68.3(7)
C11 C15 C14 108.8(11)
C11 C15 Fe2 69.8(8)
C14 C15 Fe2 70.5(7)
C20 C16 C17 107.5(12)
C20 C16 Fe2 69.4(7)
C17 C16 Fe2 70.1(7)
C18 C17 C16 106.1(12)
C18 C17 Fe2 67.7(7)
C16 C17 Fe2 68.8(7)
C19 C18 C17 112.2(12)
C19 C18 Fe2 71.1(7)
C17 C18 Fe2 72.6(7)
C18 C19 C20 105.3(11)
C18 C19 Fe2 69.1(7)
C20 C19 Fe2 69.0(7)
C18 C19 Hg3 129.4(10)
C20 C19 Hg3 124.8(10)
Fe2 C19 Hg3 119.6(6)
C16 C20 C19 108.9(11)
C16 C20 Fe2 71.1(8)
C19 C20 Fe2 69.1(7)
C16 C20 Hg4 124.5(9)
C19 C20 Hg4 126.6(9)
Fe2 C20 Hg4 126.7(6)
C22 C21 C26 119.7(11)
C22 C21 P1 121.2(9)
C26 C21 P1 119.1(9)
C23 C22 C21 121.5(12)
C22 C23 C24 117.0(13)
C25 C24 C23 121.0(12)
C24 C25 C26 120.9(12)
C25 C26 C21 119.6(12)
C36 C31 C32 119.9(11)
C36 C31 P1 119.5(9)
C32 C31 P1 120.5(9)
C33 C32 C31 119.6(11)
C34 C33 C32 120.2(12)
C33 C34 C35 119.5(12)
C36 C35 C34 119.7(11)
C35 C36 C31 121.2(11)
C42 C41 C46 118.7(12)
C42 C41 P1 122.3(10)
C46 C41 P1 119.0(9)
C43 C42 C41 120.5(13)
C42 C43 C44 122.0(13)
C45 C44 C43 117.0(13)
C46 C45 C44 122.4(13)
C45 C46 C41 119.3(12)
C52 C51 C56 120.3(11)
C52 C51 P1 122.0(9)
C56 C51 P1 117.7(9)
C51 C52 C53 119.2(12)
C54 C53 C52 120.1(13)
C55 C54 C53 119.7(12)
C56 C55 C54 121.7(12)
C55 C56 C51 118.8(12)
Cl6 C61 Cl7 109.9(9)
Cl6 C61 Cl8 111.0(8)
Cl7 C61 Cl8 108.7(8)

loop_
_geom_bond_atom_site_label_1
_geom_bond_atom_site_label_2
_geom_bond_distance
P1 C41 1.788(12)
P1 C21 1.800(11)
P1 C51 1.802(11)
P1 C31 1.804(11)
Hg1 C10 2.071(12)
Hg1 Cl1 2.310(3)
Hg2 C9 2.053(13)
Hg2 Cl2 2.343(3)
Hg2 Cl5 2.985(3)
Hg3 C19 2.053(12)
Hg3 Cl3 2.359(3)
Hg3 Cl5 2.934(3)
Hg4 C20 2.047(12)
Hg4 Cl4 2.322(3)
Hg4 Cl5 2.957(3)
Fe1 C3 2.010(13)
Fe1 C6 2.028(12)
Fe1 C2 2.037(13)
Fe1 C7 2.040(11)
Fe1 C1 2.042(12)
Fe1 C8 2.043(13)
Fe1 C4 2.044(12)
Fe1 C10 2.044(11)
Fe1 C9 2.051(11)
Fe1 C5 2.074(13)
Fe2 C11 2.010(14)
Fe2 C18 2.019(13)
Fe2 C15 2.020(13)
Fe2 C12 2.044(13)
Fe2 C20 2.044(13)
Fe2 C19 2.045(12)
Fe2 C14 2.051(13)
Fe2 C16 2.065(14)
Fe2 C13 2.072(13)
Fe2 C17 2.082(12)
Cl6 C61 1.733(17)
Cl7 C61 1.766(15)
Cl8 C61 1.778(15)
C1 C2 1.374(19)
C1 C5 1.429(19)
C2 C3 1.449(19)
C3 C4 1.374(19)
C4 C5 1.428(19)
C6 C7 1.416(17)
C6 C10 1.425(18)
C7 C8 1.407(17)
C8 C9 1.432(17)
C9 C10 1.389(17)
C11 C15 1.37(2)
C11 C12 1.431(18)
C12 C13 1.420(18)
C13 C14 1.407(18)
C14 C15 1.433(19)
C16 C20 1.391(17)
C16 C17 1.457(18)
C17 C18 1.393(17)
C18 C19 1.381(19)
C19 C20 1.464(17)
C21 C22 1.374(17)
C21 C26 1.400(16)
C22 C23 1.374(18)
C23 C24 1.430(18)
C24 C25 1.348(19)
C25 C26 1.362(18)
C31 C36 1.359(17)
C31 C32 1.407(15)
C32 C33 1.377(17)
C33 C34 1.372(19)
C34 C35 1.417(19)
C35 C36 1.355(18)
C41 C42 1.380(17)
C41 C46 1.403(17)
C42 C43 1.359(17)
C43 C44 1.391(19)
C44 C45 1.376(19)
C45 C46 1.373(17)
C51 C52 1.374(17)
C51 C56 1.428(17)
C52 C53 1.413(17)
C53 C54 1.38(2)
C54 C55 1.38(2)
C55 C56 1.361(17)
